data_2105532
loop_
_publ_author_name
'Thu\'ery, Pierre'
'Nierlich, Martine'
'Calemczuk, Roberto'
'Saadioui, Mohamed'
'Asfari, Zouhair'
'Vicens, Jacques'

_publ_section_title
;
 Three conformational polymorphs and order--disorder phase transition in a
 calix[4]arene bis(crown)
;
_journal_issue 1
_journal_name_full 'Acta Crystallographica Section B'
_journal_page_first 95
_journal_page_last 103
_journal_paper_doi 10.1107/S0108768198009252
_journal_volume 55
_journal_year 1999
_chemical_formula_sum 'C58 H64 N2 O12'
_chemical_formula_weight 981.11
_chemical_name_systematic
;
 ?
;
_space_group_IT_number 2
_symmetry_cell_setting triclinic
_symmetry_space_group_name_Hall '-P 1'
_symmetry_space_group_name_H-M 'P -1'
_audit_creation_method SHELXL
_cell_angle_alpha 92.22(3)
_cell_angle_beta 112.32(2)
_cell_angle_gamma 87.81(3)
_cell_formula_units_Z 4
_cell_length_a 20.285(8)
_cell_length_b 11.608(4)
_cell_length_c 23.894(6)
_cell_measurement_reflns_used 25
_cell_measurement_temperature 213(2)
_cell_measurement_theta_max 12
_cell_measurement_theta_min 8
_cell_volume 5199(3)
_computing_cell_refinement 'CAD-4 software (Enraf-Nonius, 1989)'
_computing_data_collection 'CAD-4 software (Enraf-Nonius, 1989)'
_computing_data_reduction 'MolEN (Fair, 1990)'
_computing_molecular_graphics 'SHELXTL (Sheldrick, 1993)'
_computing_publication_material 'SHELXTL (Sheldrick, 1993)'
_computing_structure_refinement 'SHELXL-93 (Sheldrick, 1993)'
_computing_structure_solution 'SHELXS-86 (Sheldrick, 1990)'
_diffrn_ambient_temperature 213(2)
_diffrn_measurement_device 'Enraf-Nonius CAD-4'
_diffrn_measurement_method w/2\q
_diffrn_radiation_monochromator graphite
_diffrn_radiation_source 'fine-focus sealed tube'
_diffrn_radiation_type MoK\a
_diffrn_radiation_wavelength .71073
_diffrn_reflns_av_R_equivalents .0209
_diffrn_reflns_av_sigmaI/netI .0344
_diffrn_reflns_limit_h_max 22
_diffrn_reflns_limit_h_min -22
_diffrn_reflns_limit_k_max 12
_diffrn_reflns_limit_k_min 0
_diffrn_reflns_limit_l_max 26
_diffrn_reflns_limit_l_min -26
_diffrn_reflns_number 13177
_diffrn_reflns_theta_max 23
_diffrn_reflns_theta_min 1
_diffrn_standards_decay_% 5.6
_diffrn_standards_interval_time 60
_diffrn_standards_number 3
_exptl_absorpt_coefficient_mu .087
_exptl_absorpt_correction_type none
_exptl_crystal_colour Orange
_exptl_crystal_density_diffrn 1.253
_exptl_crystal_description Parallelepipedic
_exptl_crystal_F_000 2088
_exptl_crystal_size_max .650
_exptl_crystal_size_mid .600
_exptl_crystal_size_min .500
_refine_diff_density_max .659
_refine_diff_density_min -.501
_refine_ls_extinction_method none
_refine_ls_goodness_of_fit_all .965
_refine_ls_goodness_of_fit_obs 1.015
_refine_ls_hydrogen_treatment constr
_refine_ls_matrix_type full
_refine_ls_number_parameters 1290
_refine_ls_number_reflns 12460
_refine_ls_number_restraints 104
_refine_ls_restrained_S_all 1.029
_refine_ls_restrained_S_obs 1.071
_refine_ls_R_factor_all .1141
_refine_ls_R_factor_obs .0797
_refine_ls_shift/esd_max .019
_refine_ls_shift/esd_mean .006
_refine_ls_structure_factor_coef Fsqd
_refine_ls_weighting_details 'w=1/[\s^2^(Fo^2^)+(0.1351P)^2^+11.9644P], where P=(Fo^2^+2Fc^2^)/3'
_refine_ls_weighting_scheme calc
_refine_ls_wR_factor_all .2451
_refine_ls_wR_factor_obs .2086
_reflns_number_observed 8852
_reflns_number_total 12513
_reflns_observed_criterion I>2\s(I)
_cod_data_source_file an0547.cif
_cod_data_source_block 2b
_cod_depositor_comments
;
The following automatic conversions were performed:

'_symmetry_cell_setting' value 'Triclinic' changed to 'triclinic'
according to /home/saulius/struct/CIF-dictionaries/cif_core.dic
dictionary named 'cif_core.dic' version 2.4.2 from 2011-04-26.

Automatic conversion script
Id: cif_fix_values 1891 2012-01-12 08:04:46Z andrius 

The following automatic conversions were performed:

'_refine_ls_weighting_scheme' value
'w=1/[\s^2^(Fo^2^)+(0.1351P)^2^+11.9644P], where P=(Fo^2^+2Fc^2^)/3'
was changed to 'calc'. New tag '_refine_ls_weighting_details' was
created. The value of the new tag was set to
'w=1/[\s^2^(Fo^2^)+(0.1351P)^2^+11.9644P], where P=(Fo^2^+2Fc^2^)/3'.

Automatic conversion script
Id: cif_fix_values 3143 2015-03-26 13:38:13Z robertas 
;
_cod_database_code 2105532

loop_
_symmetry_equiv_pos_as_xyz
'x, y, z'
'-x, -y, -z'

loop_
_atom_site_aniso_label
_atom_site_aniso_U_11
_atom_site_aniso_U_22
_atom_site_aniso_U_33
_atom_site_aniso_U_12
_atom_site_aniso_U_13
_atom_site_aniso_U_23
O1A .046(2) .066(3) .037(2) -.009(2) .013(2) -.001(2)
O2A .047(2) .088(3) .064(3) .005(2) .029(2) .021(2)
O3A .035(2) .102(3) .046(2) .001(2) .020(2) .011(2)
O4A .043(2) .085(3) .055(2) .003(2) .024(2) -.001(2)
O5A .041(2) .086(3) .058(3) .004(2) .018(2) .021(2)
O6A .042(2) .043(2) .054(2) -.001(2) .011(2) .006(2)
O7A .031(2) .121(4) .044(2) .012(2) -.005(2) -.024(2)
O10A .083(3) .067(3) .053(3) .008(2) .024(2) .011(2)
O11A .088(4) .078(3) .071(3) -.023(3) .025(3) .017(3)
O12A .042(2) .032(2) .047(2) -.007(2) .013(2) .006(2)
N1A .038(2) .041(3) .046(3) .002(2) .017(2) .004(2)
N2A .044(3) .043(3) .045(3) -.002(2) .016(2) .004(2)
C1A .070(4) .087(5) .034(3) -.020(4) .020(3) -.007(3)
C2A .067(4) .089(5) .041(3) .004(4) .026(3) .001(3)
C3A .040(3) .125(6) .070(4) .011(4) .032(3) .027(4)
C5A .034(3) .065(4) .039(3) .002(3) .014(2) .015(3)
C6A .035(3) .065(4) .052(3) -.012(3) .016(3) .001(3)
C7A .044(3) .052(3) .040(3) -.008(3) .009(3) .000(3)
C8A .034(3) .051(3) .038(3) .000(2) .012(2) .008(3)
C9A .038(3) .054(4) .051(3) -.006(3) .017(3) .001(3)
C10A .044(3) .049(3) .050(3) .000(3) .022(3) .002(3)
C11A .046(3) .033(3) .046(3) .001(2) .019(3) .005(2)
C12A .040(3) .049(3) .041(3) .003(3) .013(3) -.003(2)
C13A .033(3) .047(3) .053(3) .006(2) .012(3) -.002(3)
C14A .042(3) .048(3) .052(3) .008(3) .022(3) .008(3)
C15A .062(4) .056(4) .045(3) -.003(3) .026(3) -.002(3)
C16A .052(3) .049(3) .049(3) -.012(3) .017(3) -.004(3)
C17A .049(4) .082(5) .062(4) .014(3) .027(3) .006(3)
C18A .048(4) .096(5) .061(4) .005(3) .028(3) .009(4)
C19A .056(4) .060(4) .059(4) .009(3) .022(3) .006(3)
C20A .057(4) .038(3) .078(4) .007(3) .017(3) -.002(3)
C25A .107(6) .095(6) .056(4) -.002(5) .008(4) .018(4)
C26A .099(7) .203(11) .044(4) .032(7) .025(4) .022(5)
C27A .082(5) .081(5) .071(5) .000(4) .029(4) .026(4)
C28A .080(5) .054(4) .067(4) -.006(3) .021(4) .011(3)
C29A .107(6) .051(4) .065(5) -.038(4) .019(4) .006(3)
C30A .059(4) .045(3) .054(4) -.016(3) .018(3) .004(3)
C31A .036(3) .063(4) .033(3) .008(3) .015(2) -.001(3)
C32A .033(3) .084(4) .042(3) .005(3) .017(3) -.007(3)
C33A .045(4) .097(5) .046(4) .013(4) .012(3) .002(4)
C34A .058(4) .118(7) .048(4) .038(4) .014(3) .026(4)
C35A .057(4) .063(4) .060(4) .020(3) .027(3) .014(3)
C36A .044(3) .049(3) .041(3) .010(3) .021(3) .003(3)
C37A .053(3) .056(4) .044(3) -.007(3) .018(3) -.001(3)
C38A .034(3) .042(3) .045(3) -.011(2) .007(2) .005(2)
C39A .028(3) .041(3) .045(3) -.012(2) .005(2) .010(2)
C40A .028(3) .031(3) .059(4) -.005(2) .008(2) .000(3)
C41A .034(3) .041(3) .075(4) -.002(2) .004(3) .007(3)
C42A .044(3) .056(4) .061(4) -.001(3) .005(3) .024(3)
C43A .039(3) .063(4) .049(3) -.012(3) .005(3) .013(3)
C44A .048(3) .038(3) .081(4) -.004(3) .034(3) -.004(3)
C45A .046(3) .043(3) .051(3) .001(3) .025(3) -.001(3)
C46A .041(3) .036(3) .045(3) .003(2) .017(3) .007(2)
C47A .040(3) .057(4) .039(3) .007(3) .013(3) -.007(3)
C48A .064(4) .064(4) .046(4) .024(4) .004(3) -.011(3)
C49A .118(6) .047(4) .049(4) .031(4) .014(4) .008(3)
C50A .088(5) .041(3) .055(4) .000(3) .022(4) .002(3)
C51A .032(3) .077(4) .053(4) -.011(3) .010(3) -.020(3)
C52A .035(3) .059(4) .059(4) -.019(3) .019(3) -.015(3)
C53A .030(3) .086(5) .050(4) -.019(3) .005(3) -.019(3)
C54A .034(3) .072(4) .054(4) -.022(3) .018(3) -.020(3)
C55A .064(4) .072(4) .058(4) -.029(4) .034(4) -.003(3)
C56A .085(5) .057(4) .071(5) -.013(4) .044(4) .013(3)
C57A .065(4) .051(4) .068(4) -.020(3) .026(4) .003(3)
C58A .032(3) .113(6) .048(4) -.015(3) .017(3) -.026(4)
O1B .045(2) .056(2) .050(2) -.015(2) .012(2) -.002(2)
O2B .062(3) .095(4) .099(4) -.021(3) .023(3) -.002(3)
O3B .048(3) .116(4) .079(3) -.027(3) .022(2) .030(3)
O4B .040(2) .080(3) .048(2) -.002(2) .022(2) -.006(2)
O5B .043(2) .069(3) .052(2) -.008(2) .027(2) -.005(2)
O6B .041(2) .055(2) .036(2) .005(2) .013(2) .004(2)
O7B .037(2) .054(2) .037(2) .004(2) .004(2) .004(2)
O8B .104(4) .073(3) .062(3) -.001(3) .013(3) .005(3)
O12B .065(3) .046(2) .085(3) .017(2) .045(2) .012(2)
N1B .045(3) .050(3) .044(3) -.006(2) .010(2) .004(2)
N2B .039(3) .047(3) .042(3) -.008(2) .009(2) .005(2)
C1B .056(4) .059(4) .083(5) -.022(3) .018(3) .000(3)
C2B .089(5) .052(4) .159(8) -.027(4) .092(6) -.006(4)
C3B .057(4) .130(7) .076(5) -.030(4) .018(4) -.006(5)
C4B .073(5) .132(7) .077(5) -.045(5) .030(4) .000(5)
C5B .046(4) .069(4) .063(4) -.023(3) .018(3) .003(3)
C6B .039(3) .077(5) .073(4) -.009(3) .010(3) .020(4)
C7B .042(3) .079(5) .062(4) -.007(3) .010(3) .029(3)
C8B .038(3) .046(3) .046(3) -.009(3) .008(3) .004(3)
C9B .062(4) .053(4) .070(4) .003(3) .024(3) .015(3)
C10B .071(5) .060(4) .080(5) -.010(4) .034(4) .021(4)
C11B .038(3) .047(3) .033(3) -.007(2) .007(2) -.003(2)
C12B .045(3) .043(3) .041(3) .002(3) .012(3) .003(2)
C13B .050(3) .050(3) .049(3) .010(3) .024(3) .001(3)
C14B .042(3) .063(4) .034(3) -.001(3) .017(2) -.008(3)
C15B .046(3) .049(3) .052(3) -.002(3) .018(3) .005(3)
C16B .035(3) .055(4) .050(3) .000(3) .009(3) .009(3)
C17B .037(3) .080(5) .055(4) .004(3) .018(3) .000(3)
C18B .032(3) .079(4) .047(3) -.002(3) .019(3) .003(3)
C19B .051(3) .061(4) .048(3) -.003(3) .019(3) .003(3)
C20B .048(3) .077(4) .039(3) .010(3) .018(3) .012(3)
C21B .047(3) .072(4) .044(3) .011(3) .005(3) .014(3)
C22B .048(4) .093(5) .060(4) -.001(4) .002(3) .020(4)
C23B .153(9) .092(6) .072(5) -.015(6) .032(6) -.021(5)
C25B .126(10) .148(11) .189(13) -.006(8) .029(9) .066(10)
C30B .103(6) .076(5) .111(6) .055(4) .068(5) .034(4)
C31B .041(3) .050(3) .040(3) -.010(3) .017(3) .009(3)
C32B .041(3) .048(3) .044(3) -.006(3) .017(3) .008(3)
C33B .052(4) .067(4) .047(4) -.014(3) .014(3) .002(3)
C34B .077(5) .065(4) .065(4) -.017(4) .028(4) -.009(3)
C35B .071(4) .048(4) .081(5) .000(3) .041(4) .005(3)
C36B .047(3) .049(3) .058(4) -.001(3) .030(3) .008(3)
C37B .041(3) .069(4) .080(4) .006(3) .027(3) .024(3)
C38B .031(3) .061(4) .068(4) .012(3) .016(3) .023(3)
C39B .036(3) .061(4) .060(4) .017(3) .019(3) .015(3)
C40B .036(3) .063(4) .065(4) .015(3) .023(3) .020(3)
C41B .035(3) .082(5) .056(4) .011(3) .016(3) .019(4)
C42B .045(4) .081(5) .060(4) .004(3) .008(3) .014(4)
C43B .038(3) .067(4) .067(4) -.001(3) .001(3) .016(4)
C44B .056(4) .056(4) .078(4) .016(3) .037(3) .023(3)
C45B .057(4) .050(3) .053(4) -.004(3) .034(3) .009(3)
C46B .037(3) .053(3) .039(3) -.005(3) .018(3) .003(3)
C47B .037(3) .051(3) .042(3) -.012(3) .019(3) .003(3)
C48B .056(4) .068(4) .046(4) -.018(3) .017(3) .007(3)
C49B .090(5) .058(4) .053(4) -.027(4) .030(4) -.005(3)
C50B .080(5) .044(3) .070(4) -.010(3) .047(4) .002(3)
C51B .032(3) .077(4) .045(3) .006(3) .013(3) .018(3)
C52B .033(3) .055(3) .037(3) .013(2) .013(2) .008(3)
C53B .032(3) .048(3) .039(3) .007(2) .009(2) .000(2)
C54B .045(3) .042(3) .046(3) .010(3) .012(3) .010(3)
C55B .051(3) .048(3) .054(4) .000(3) .013(3) -.003(3)
C56B .052(4) .057(4) .049(4) .012(3) .011(3) -.008(3)
C57B .054(4) .057(4) .046(3) .013(3) .021(3) .000(3)
C58B .048(3) .049(3) .054(4) -.001(3) .011(3) .012(3)

loop_
_atom_site_label
_atom_site_fract_x
_atom_site_fract_y
_atom_site_fract_z
_atom_site_U_iso_or_equiv
_atom_site_thermal_displace_type
_atom_site_calc_flag
_atom_site_refinement_flags
_atom_site_occupancy
_atom_site_type_symbol
O1A .6766(2) .2402(3) .3401(2) .0503(10) Uani d . 1 O
O2A .5797(2) .1675(4) .3966(2) .0634(11) Uani d . 1 O
O3A .5821(2) .0195(4) .4933(2) .0592(11) Uani d D 1 O
O4A 1.0698(2) -.1506(4) .3628(2) .0601(11) Uani d . 1 O
O5A .9616(2) -.1535(4) .2332(2) .0616(11) Uani d . 1 O
O6A .8209(2) -.0406(3) .1889(2) .0483(9) Uani d . 1 O
O7A .5699(2) .0950(4) .1301(2) .0717(14) Uani d D 1 O
O8I .5033(5) .1802(8) .0016(4) .063(3) Uiso d PDU .470(7) O
O8J .4803(4) .1603(5) .0172(3) .045(2) Uiso d PDU .545(7) O
O9I .5764(4) .3189(7) -.0551(5) .080(3) Uiso d PDU .470(7) O
O9J .5495(4) .3515(7) -.0243(4) .082(3) Uiso d PDU .545(7) O
O10A .6621(3) .5072(4) .0271(2) .0681(12) Uani d . 1 O
O11A .8265(3) .5504(4) .1511(2) .0794(14) Uani d . 1 O
O12A .8221(2) .3878(3) .2396(2) .0414(8) Uani d . 1 O
N1A .8382(2) -.0867(4) .4668(2) .0415(10) Uani d . 1 N
N2A .8388(2) -.1685(4) .4311(2) .0444(11) Uani d . 1 N
C1A .6654(3) .2951(6) .3908(3) .063(2) Uani d . 1 C
H1A1 .6752(3) .3764(6) .3918(3) .076 Uiso calc R 1 H
H1A2 .6992(3) .2623(6) .4277(3) .076 Uiso calc R 1 H
C2A .5920(3) .2831(6) .3896(3) .064(2) Uani d . 1 C
H2A1 .5863(3) .3302(6) .4219(3) .077 Uiso calc R 1 H
H2A2 .5574(3) .3101(6) .3514(3) .077 Uiso calc R 1 H
C3A .5194(3) .1556(6) .4126(3) .075(2) Uani d D 1 C
C4I .5534(12) .1306(15) .4792(6) .064(18) Uiso d PD .14(2) C
C4J .5230(3) .0375(6) .4363(3) .068(3) Uiso d PD .87(2) C
C5A .6450(2) -.0113(5) .4878(2) .0452(14) Uani d D 1 C
C6A .6514(3) -.1115(5) .4575(3) .0509(14) Uani d . 1 C
H6A .6129(3) -.1602(5) .4418(3) .061 Uiso calc R 1 H
C7A .7140(3) -.1409(5) .4500(2) .0472(14) Uani d . 1 C
H7A .7173(3) -.2079(5) .4285(2) .057 Uiso calc R 1 H
C8A .7721(3) -.0696(5) .4749(2) .0413(13) Uani d . 1 C
C9A .7669(3) .0274(5) .5084(2) .0476(14) Uani d . 1 C
H9A .8066(3) .0729(5) .5269(2) .057 Uiso calc R 1 H
C10A .7032(3) .0580(5) .5151(2) .0467(13) Uani d . 1 C
H10A .6999(3) .1238(5) .5374(2) .056 Uiso calc R 1 H
C11A .9023(3) -.1764(4) .4190(2) .0411(12) Uani d . 1 C
C12A .9654(3) -.1236(5) .4548(2) .0441(13) Uani d . 1 C
H12A .9699(3) -.0901(5) .4920(2) .053 Uiso calc R 1 H
C13A 1.0208(3) -.1207(5) .4357(2) .0458(13) Uani d . 1 C
H13A 1.0631(3) -.0861(5) .4601(2) .055 Uiso calc R 1 H
C14A 1.0139(3) -.1691(5) .3801(3) .0463(13) Uani d . 1 C
C15A .9539(3) -.2299(5) .3461(3) .0527(15) Uani d . 1 C
H15A .9505(3) -.2676(5) .3101(3) .063 Uiso calc R 1 H
C16A .8986(3) -.2333(5) .3669(3) .0506(14) Uani d . 1 C
H16A .8584(3) -.2752(5) .3449(3) .061 Uiso calc R 1 H
C17A 1.0741(3) -.2062(6) .3105(3) .063(2) Uani d . 1 C
H17A 1.0538(3) -.2819(6) .3061(3) .075 Uiso calc R 1 H
H17B 1.1240(3) -.2173(6) .3168(3) .075 Uiso calc R 1 H
C18A 1.0373(3) -.1438(7) .2526(3) .066(2) Uani d . 1 C
H18A 1.0497(3) -.0631(7) .2587(3) .080 Uiso calc R 1 H
H18B 1.0530(3) -.1766(7) .2216(3) .080 Uiso calc R 1 H
C19A .9247(3) -.1252(6) .1723(3) .058(2) Uani d . 1 C
H19A .9381(3) -.1791(6) .1462(3) .070 Uiso calc R 1 H
H19B .9367(3) -.0482(6) .1656(3) .070 Uiso calc R 1 H
C20A .8461(3) -.1305(5) .1580(3) .060(2) Uani d . 1 C
H20A .8206(3) -.1240(5) .1147(3) .072 Uiso calc R 1 H
H20B .8358(3) -.2049(5) .1695(3) .072 Uiso calc R 1 H
C21I .5014(5) .0763(11) .0858(4) .062(3) Uiso d PDU .470(7) C
C21J .5061(4) .0238(7) .0960(4) .047(3) Uiso d PDU .545(7) C
C22I .4668(6) .1726(10) .0423(5) .058(3) Uiso d PDU .470(7) C
C22J .4522(5) .1141(8) .0576(4) .048(3) Uiso d PDU .545(7) C
C23I .4706(6) .2707(11) -.0408(5) .072(3) Uiso d PDU .470(7) C
C23J .4551(6) .2749(8) .0013(5) .074(3) Uiso d PDU .545(7) C
C24I .5098(6) .2642(10) -.0844(5) .082(4) Uiso d PDU .470(7) C
C24J .4787(5) .3148(11) -.0480(5) .088(4) Uiso d PDU .545(7) C
C25A .5655(4) .4391(6) -.0593(3) .092(2) Uani d D 1 C
C26A .6416(4) .4808(8) -.0344(3) .116(3) Uani d D 1 C
C27A .7352(4) .5299(7) .0559(3) .077(2) Uani d D 1 C
H27A .7462(4) .6001(7) .0408(3) .093 Uiso calc R 1 H
H27B .7636(4) .4668(7) .0482(3) .093 Uiso calc R 1 H
C28A .7510(4) .5431(6) .1228(3) .068(2) Uani d D 1 C
H28A .7278(4) .6124(6) .1314(3) .082 Uiso calc R 1 H
H28B .7344(4) .4771(6) .1370(3) .082 Uiso calc R 1 H
C29A .8516(4) .5703(6) .2130(3) .077(2) Uani d . 1 C
H29A .8136(4) .6074(6) .2229(3) .092 Uiso calc R 1 H
H29B .8902(4) .6242(6) .2239(3) .092 Uiso calc R 1 H
C30A .8780(3) .4664(5) .2513(3) .0530(15) Uani d . 1 C
H30A .9167(3) .4288(5) .2426(3) .064 Uiso calc R 1 H
H30B .8962(3) .4900(5) .2937(3) .064 Uiso calc R 1 H
C31A .6553(3) .3081(5) .2894(2) .0439(13) Uani d . 1 C
C32A .5947(3) .2740(6) .2402(3) .052(2) Uani d . 1 C
C33A .5713(3) .3426(7) .1899(3) .065(2) Uani d . 1 C
H33A .5299(3) .3239(7) .1573(3) .077 Uiso calc R 1 H
C34A .6081(4) .4375(8) .1874(3) .077(2) Uani d . 1 C
H34A .5913(4) .4833(8) .1535(3) .092 Uiso calc R 1 H
C35A .6709(3) .4654(6) .2360(3) .059(2) Uani d . 1 C
H35A .6958(3) .5297(6) .2339(3) .071 Uiso calc R 1 H
C36A .6968(3) .3984(5) .2874(2) .0431(13) Uani d . 1 C
C37A .7708(3) .4145(5) .3341(3) .0511(14) Uani d . 1 C
H37A .7692(3) .4197(5) .3742(3) .061 Uiso calc R 1 H
H37B .7897(3) .4857(5) .3271(3) .061 Uiso calc R 1 H
C38A .8185(3) .3139(4) .3303(2) .0421(13) Uani d . 1 C
C39A .8389(2) .2987(4) .2814(2) .0397(13) Uani d . 1 C
C40A .8729(3) .1987(4) .2706(2) .0419(13) Uani d . 1 C
C41A .8887(3) .1128(5) .3140(3) .055(2) Uani d . 1 C
H41A .9110(3) .0442(5) .3084(3) .066 Uiso calc R 1 H
C42A .8722(3) .1275(5) .3640(3) .057(2) Uani d . 1 C
H42A .8846(3) .0702(5) .3926(3) .069 Uiso calc R 1 H
C43A .8371(3) .2271(5) .3726(3) .053(2) Uani d . 1 C
H43A .8258(3) .2361(5) .4068(3) .064 Uiso calc R 1 H
C44A .8863(3) .1778(5) .2132(3) .0531(15) Uani d . 1 C
H44A .9080(3) .2451(5) .2053(3) .064 Uiso calc R 1 H
H44B .9193(3) .1127(5) .2182(3) .064 Uiso calc R 1 H
C45A .8183(3) .1539(5) .1602(2) .0448(13) Uani d . 1 C
C46A .7845(3) .0491(4) .1525(2) .0402(12) Uani d . 1 C
C47A .7144(3) .0346(5) .1127(2) .0463(14) Uani d . 1 C
C48A .6805(3) .1242(6) .0750(3) .064(2) Uani d . 1 C
H48A .6341(3) .1157(6) .0471(3) .077 Uiso calc R 1 H
C49A .7149(4) .2263(6) .0783(3) .077(2) Uani d . 1 C
H49A .6925(4) .2850(6) .0517(3) .093 Uiso calc R 1 H
C50A .7825(4) .2407(5) .1212(3) .063(2) Uani d . 1 C
H50A .8047(4) .3105(5) .1240(3) .076 Uiso calc R 1 H
C51A .6729(3) -.0684(6) .1174(3) .056(2) Uani d . 1 C
H51A .6284(3) -.0726(6) .0824(3) .067 Uiso calc R 1 H
H51B .7003(3) -.1390(6) .1182(3) .067 Uiso calc R 1 H
C52A .6576(3) -.0558(5) .1745(3) .0507(15) Uani d . 1 C
C53A .6092(3) .0302(6) .1793(3) .059(2) Uani d . 1 C
C54A .6039(3) .0579(5) .2348(3) .053(2) Uani d . 1 C
C55A .6454(3) -.0047(6) .2850(3) .061(2) Uani d . 1 C
H55A .6424(3) .0127(6) .3223(3) .073 Uiso calc R 1 H
C56A .6908(4) -.0919(6) .2802(3) .066(2) Uani d . 1 C
H56A .7174(4) -.1344(6) .3139(3) .080 Uiso calc R 1 H
C57A .6968(3) -.1166(5) .2255(3) .061(2) Uani d . 1 C
H57A .7280(3) -.1755(5) .2229(3) .073 Uiso calc R 1 H
C58A .5589(3) .1625(6) .2402(3) .065(2) Uani d . 1 C
H58A .5131(3) .1610(6) .2066(3) .077 Uiso calc R 1 H
H58B .5504(3) .1587(6) .2773(3) .077 Uiso calc R 1 H
O1B .3159(2) .5231(3) .2158(2) .0522(10) Uani d . 1 O
O2B .4575(2) .7065(5) .2229(2) .0871(15) Uani d . 1 O
O3B .5613(2) .6766(5) .3572(2) .0802(15) Uani d . 1 O
O4B .0812(2) .4729(4) .4887(2) .0548(10) Uani d . 1 O
O5B .0785(2) .3072(3) .3942(2) .0515(10) Uani d . 1 O
O6B .1689(2) .2266(3) .32982(15) .0445(9) Uani d . 1 O
O7B .0659(2) .4091(3) .13245(15) .0457(9) Uani d . 1 O
O8B -.0315(3) .3477(4) .0086(2) .0850(15) Uani d D 1 O
O9K .0895(5) .1532(8) -.0307(4) .102(4) Uiso d PDU .623(14) O
O9L .0244(7) .0799(10) -.0365(7) .135(7) Uiso d PDU .383(14) O
O10K .2103(7) -.0292(15) .0382(9) .145(6) Uiso d PDU .354(9) O
O10L .1649(5) -.1046(8) .0415(5) .139(4) Uiso d PDU .682(9) O
O11K .3437(8) -.0157(12) .1284(7) .098(6) Uiso d PD .354(9) O
O11L .2975(4) -.0924(7) .1378(4) .097(3) Uiso d PD .682(9) O
O12B .3180(2) .1005(3) .2216(2) .0607(11) Uani d . 1 O
N1B .3298(2) .6594(4) .4281(2) .0482(11) Uani d . 1 N
N2B .3320(2) .5761(4) .4608(2) .0446(11) Uani d . 1 N
C1B .3472(3) .6223(6) .2035(3) .068(2) Uani d D 1 C
H1B1 .3359(3) .6898(6) .2237(3) .082 Uiso calc R 1 H
H1B2 .3279(3) .6353(6) .1603(3) .082 Uiso calc R 1 H
C2B .4284(3) .6039(6) .2259(4) .086(3) Uani d D 1 C
H2B1 .4469(3) .5778(6) .2672(4) .103 Uiso calc R 1 H
H2B2 .4403(3) .5458(6) .2007(4) .103 Uiso calc R 1 H
C3B .5336(4) .7049(8) .2483(3) .089(2) Uani d . 1 C
H3B1 .5505(4) .7501(8) .2233(3) .107 Uiso calc R 1 H
H3B2 .5510(4) .6261(8) .2472(3) .107 Uiso calc R 1 H
C4B .5646(4) .7513(8) .3123(3) .093(3) Uani d . 1 C
H4B1 .6141(4) .7688(8) .3218(3) .111 Uiso calc R 1 H
H4B2 .5397(4) .8232(8) .3148(3) .111 Uiso calc R 1 H
C5B .5039(3) .6824(6) .3757(3) .060(2) Uani d . 1 C
C6B .5079(3) .6054(6) .4192(3) .066(2) Uani d . 1 C
H6B .5485(3) .5587(6) .4360(3) .079 Uiso calc R 1 H
C7B .4522(3) .5972(6) .4378(3) .063(2) Uani d . 1 C
H7B .4548(3) .5431(6) .4664(3) .076 Uiso calc R 1 H
C8B .3924(3) .6680(5) .4149(2) .0456(13) Uani d . 1 C
C9B .3903(3) .7486(5) .3739(3) .061(2) Uani d . 1 C
H9B .3513(3) .7995(5) .3596(3) .074 Uiso calc R 1 H
C10B .4455(4) .7553(6) .3534(3) .068(2) Uani d . 1 C
H10B .4429(4) .8090(6) .3246(3) .082 Uiso calc R 1 H
C11B .2677(3) .5613(5) .4704(2) .0410(12) Uani d . 1 C
C12B .2085(3) .6361(5) .4512(2) .0446(13) Uani d . 1 C
H12B .2108(3) .7055(5) .4339(2) .053 Uiso calc R 1 H
C13B .1473(3) .6083(5) .4574(2) .0482(14) Uani d . 1 C
H13B .1080(3) .6586(5) .4445(2) .058 Uiso calc R 1 H
C14B .1434(3) .5044(5) .4833(2) .0457(14) Uani d . 1 C
C15B .2022(3) .4324(5) .5051(3) .0492(14) Uani d . 1 C
H15B .2004(3) .3648(5) .5240(3) .059 Uiso calc R 1 H
C16B .2642(3) .4615(5) .4986(2) .0484(14) Uani d . 1 C
H16B .3043(3) .4131(5) .5136(2) .058 Uiso calc R 1 H
C17B .0220(3) .4531(6) .4330(3) .057(2) Uani d . 1 C
H17C .0253(3) .5024(6) .4023(3) .069 Uiso calc R 1 H
H17D -.0220(3) .4733(6) .4385(3) .069 Uiso calc R 1 H
C18B .0203(3) .3309(5) .4120(3) .0516(15) Uani d . 1 C
H18C .0232(3) .2806(5) .4444(3) .062 Uiso calc R 1 H
H18D -.0241(3) .3168(5) .3781(3) .062 Uiso calc R 1 H
C19B .0863(3) .1900(5) .3793(3) .0531(15) Uani d . 1 C
H19C .0497(3) .1706(5) .3404(3) .064 Uiso calc R 1 H
H19D .0806(3) .1419(5) .4094(3) .064 Uiso calc R 1 H
C20B .1579(3) .1672(6) .3770(2) .055(2) Uani d . 1 C
H20C .1940(3) .1900(6) .4156(2) .066 Uiso calc R 1 H
H20D .1641(3) .0849(6) .3711(2) .066 Uiso calc R 1 H
C21B .0012(3) .4697(5) .0984(3) .058(2) Uani d . 1 C
H21A .0112(3) .5298(5) .0758(3) .070 Uiso calc R 1 H
H21B -.0190(3) .5059(5) .1257(3) .070 Uiso calc R 1 H
C22B -.0510(3) .3888(6) .0556(3) .072(2) Uani d D 1 C
H22A -.0559(3) .3239(6) .0780(3) .087 Uiso calc R 1 H
H22B -.0971(3) .4281(6) .0388(3) .087 Uiso calc R 1 H
C23B .0162(5) .2488(7) .0200(4) .109(3) Uani d D 1 C
C24K .0258(8) .2204(11) -.0414(6) .108(5) Uiso d PDU .623(14) C
C24L -.0042(11) .1897(15) -.0444(7) .117(7) Uiso d PDU .383(14) C
C25B .0952(5) .0583(9) .0012(6) .161(5) Uani d D 1 C
C26K .1437(10) -.039(2) -.0102(10) .139(6) Uiso d PDU .354(9) C
C26L .1600(8) -.0130(12) .0004(8) .139(5) Uiso d PDU .682(9) C
C27K .2527(8) -.1302(13) .0558(9) .090(7) Uiso d PD .354(9) C
C27L .2199(6) -.1856(10) .0471(6) .120(7) Uiso d PD .682(9) C
C28K .3309(7) -.0923(19) .0766(7) .123(10) Uiso d PD .354(9) C
C28L .2914(6) -.1324(13) .0788(5) .123(5) Uiso d PD .682(9) C
C29K .3422(14) -.0764(14) .1778(6) .087(7) Uiso d PD .354(9) C
C29L .3653(5) -.0442(12) .1702(4) .086(4) Uiso d PD .682(9) C
C30B .3714(4) .0085(6) .2314(3) .089(3) Uani d D 1 C
C31B .2846(3) .4494(5) .1667(2) .0431(13) Uani d . 1 C
C32B .2168(3) .4768(5) .1241(2) .0436(13) Uani d . 1 C
C33B .1889(3) .4035(6) .0741(3) .056(2) Uani d . 1 C
H33B .1446(3) .4208(6) .0443(3) .067 Uiso calc R 1 H
C34B .2259(4) .3057(6) .0679(3) .069(2) Uani d . 1 C
H34B .2081(4) .2603(6) .0327(3) .082 Uiso calc R 1 H
C35B .2888(4) .2743(5) .1131(3) .063(2) Uani d . 1 C
H35B .3113(4) .2048(5) .1094(3) .076 Uiso calc R 1 H
C36B .3194(3) .3442(5) .1641(3) .0480(14) Uani d . 1 C
C37B .3849(3) .3058(6) .2171(3) .062(2) Uani d . 1 C
H37C .4195(3) .3665(6) .2286(3) .074 Uiso calc R 1 H
H37D .4064(3) .2382(6) .2049(3) .074 Uiso calc R 1 H
C38B .3675(3) .2771(5) .2713(3) .054(2) Uani d . 1 C
C39B .3335(3) .1758(5) .2713(3) .0521(15) Uani d . 1 C
C40B .3116(3) .1508(5) .3182(3) .053(2) Uani d . 1 C
C41B .3277(3) .2269(6) .3667(3) .058(2) Uani d . 1 C
H41B .3147(3) .2103(6) .3988(3) .069 Uiso calc R 1 H
C42B .3627(3) .3271(6) .3688(3) .066(2) Uani d . 1 C
H42B .3738(3) .3772(6) .4022(3) .079 Uiso calc R 1 H
C43B .3814(3) .3531(6) .3207(3) .063(2) Uani d . 1 C
H43B .4035(3) .4222(6) .3215(3) .075 Uiso calc R 1 H
C44B .2626(3) .0500(5) .3123(3) .059(2) Uani d . 1 C
H44C .2822(3) -.0197(5) .3001(3) .071 Uiso calc R 1 H
H44D .2594(3) .0373(5) .3510(3) .071 Uiso calc R 1 H
C45B .1889(3) .0768(5) .2654(3) .0495(14) Uani d . 1 C
C46B .1473(3) .1687(5) .2745(2) .0420(13) Uani d . 1 C
C47B .0866(3) .2105(5) .2282(2) .0419(13) Uani d . 1 C
C48B .0630(3) .1483(6) .1739(3) .057(2) Uani d . 1 C
H48B .0212(3) .1714(6) .1427(3) .068 Uiso calc R 1 H
C49B .1009(4) .0525(6) .1657(3) .066(2) Uani d . 1 C
H49B .0834(4) .0102(6) .1294(3) .079 Uiso calc R 1 H
C50B .1640(4) .0185(5) .2099(3) .059(2) Uani d . 1 C
H50B .1901(4) -.0439(5) .2027(3) .071 Uiso calc R 1 H
C51B .0513(3) .3230(5) .2358(3) .0516(15) Uani d . 1 C
H51C .0416(3) .3218(5) .2726(3) .062 Uiso calc R 1 H
H51D .0061(3) .3320(5) .2020(3) .062 Uiso calc R 1 H
C52B .0973(3) .4248(5) .2392(2) .0418(13) Uani d . 1 C
C53B .1058(3) .4625(5) .1879(2) .0413(13) Uani d . 1 C
C54B .1538(3) .5475(5) .1906(2) .0461(13) Uani d . 1 C
C55B .1903(3) .5997(5) .2466(3) .0533(15) Uani d . 1 C
H55B .2209(3) .6594(5) .2495(3) .064 Uiso calc R 1 H
C56B .1820(3) .5650(5) .2976(3) .055(2) Uani d . 1 C
H56B .2075(3) .6003(5) .3348(3) .066 Uiso calc R 1 H
C57B .1363(3) .4786(5) .2941(3) .0522(15) Uani d . 1 C
H57B .1315(3) .4556(5) .3292(3) .063 Uiso calc R 1 H
C58B .1717(3) .5751(5) .1362(3) .0522(15) Uani d . 1 C
H58C .1281(3) .5854(5) .1009(3) .063 Uiso calc R 1 H
H58D .1977(3) .6462(5) .1442(3) .063 Uiso calc R 1 H

loop_
_atom_type_symbol
_atom_type_description
_atom_type_scat_dispersion_real
_atom_type_scat_dispersion_imag
_atom_type_scat_source
C C .0033 .0016 'International Tables Vol C Tables 4.2.6.8 and 6.1.1.4'
H H .0000 .0000 'International Tables Vol C Tables 4.2.6.8 and 6.1.1.4'
O O .0106 .0060 'International Tables Vol C Tables 4.2.6.8 and 6.1.1.4'
N N .0061 .0033 'International Tables Vol C Tables 4.2.6.8 and 6.1.1.4'

loop_
_geom_angle_atom_site_label_1
_geom_angle_atom_site_label_2
_geom_angle_atom_site_label_3
_geom_angle
C31A O1A C1A 113.6(4)
C2A O2A C3A 112.2(5)
C5A O3A C4I 120.0(11)
C5A O3A C4J 114.5(4)
C14A O4A C17A 121.0(5)
C19A O5A C18A 113.1(4)
C46A O6A C20A 114.2(4)
C53A O7A C21I 129.6(6)
C53A O7A C21J 104.5(5)
C22I O8I C23I 109.6(7)
C23J O8J C22J 112.1(6)
C25A O9I C24I 109.2(7)
C24J O9J C25A 114.9(7)
C26A O10A C27A 113.2(5)
C29A O11A C28A 114.4(6)
C39A O12A C30A 113.7(4)
N2A N1A C8A 114.5(4)
N1A N2A C11A 113.4(4)
O1A C1A C2A 113.9(5)
O2A C2A C1A 110.3(5)
O2A C3A C4J 108.0(5)
O2A C3A C4I 102.5(10)
O3A C4I C3A 115.7(10)
O3A C4J C3A 113.5(5)
O3A C5A C6A 120.7(5)
O3A C5A C10A 118.9(5)
C6A C5A C10A 120.3(5)
C5A C6A C7A 120.9(5)
C6A C7A C8A 119.5(5)
C9A C8A C7A 119.5(5)
C9A C8A N1A 115.9(5)
C7A C8A N1A 124.6(5)
C8A C9A C10A 120.9(5)
C5A C10A C9A 118.7(5)
C16A C11A C12A 119.1(5)
C16A C11A N2A 116.9(5)
C12A C11A N2A 123.9(5)
C13A C12A C11A 120.4(5)
C12A C13A C14A 119.8(5)
O4A C14A C13A 114.8(5)
O4A C14A C15A 124.8(5)
C13A C14A C15A 120.4(5)
C14A C15A C16A 118.5(5)
C11A C16A C15A 121.3(5)
O4A C17A C18A 115.4(5)
O5A C18A C17A 110.0(5)
O5A C19A C20A 108.6(5)
O6A C20A C19A 112.6(5)
O7A C21I C22I 117.4(9)
O7A C21J C22J 102.4(6)
O8I C22I C21I 108.7(8)
O8J C22J C21J 108.2(6)
O8I C23I C24I 104.8(8)
O8J C23J C24J 110.0(8)
O9I C24I C23I 107.7(8)
O9J C24J C23J 111.9(8)
O9I C25A C26A 101.7(6)
O9J C25A C26A 115.9(6)
O10A C26A C25A 109.5(6)
O10A C27A C28A 107.0(6)
O11A C28A C27A 105.4(6)
O11A C29A C30A 116.1(6)
O12A C30A C29A 110.4(5)
C36A C31A O1A 120.0(5)
C36A C31A C32A 123.1(5)
O1A C31A C32A 116.7(5)
C33A C32A C31A 117.6(6)
C33A C32A C58A 121.0(6)
C31A C32A C58A 121.3(5)
C34A C33A C32A 121.2(6)
C33A C34A C35A 119.8(6)
C36A C35A C34A 121.0(6)
C31A C36A C35A 116.9(5)
C31A C36A C37A 121.8(5)
C35A C36A C37A 120.8(5)
C36A C37A C38A 109.7(4)
C39A C38A C43A 117.7(5)
C39A C38A C37A 121.1(5)
C43A C38A C37A 120.8(5)
C38A C39A C40A 123.3(5)
C38A C39A O12A 117.8(5)
C40A C39A O12A 118.8(5)
C39A C40A C41A 116.4(5)
C39A C40A C44A 122.4(5)
C41A C40A C44A 121.0(5)
C42A C41A C40A 121.5(6)
C41A C42A C43A 120.5(5)
C42A C43A C38A 120.4(6)
C45A C44A C40A 111.4(4)
C50A C45A C46A 117.2(5)
C50A C45A C44A 120.6(5)
C46A C45A C44A 121.8(5)
O6A C46A C47A 119.5(5)
O6A C46A C45A 118.1(5)
C47A C46A C45A 122.3(5)
C48A C47A C46A 118.0(6)
C48A C47A C51A 120.7(5)
C46A C47A C51A 120.6(5)
C49A C48A C47A 120.7(6)
C50A C49A C48A 119.6(6)
C49A C50A C45A 121.7(6)
C52A C51A C47A 109.3(4)
C57A C52A C53A 118.0(6)
C57A C52A C51A 121.5(6)
C53A C52A C51A 119.9(6)
O7A C53A C54A 118.4(6)
O7A C53A C52A 120.4(5)
C54A C53A C52A 121.0(6)
C55A C54A C53A 118.5(6)
C55A C54A C58A 121.8(5)
C53A C54A C58A 119.4(6)
C56A C55A C54A 120.9(6)
C55A C56A C57A 120.1(7)
C56A C57A C52A 121.4(6)
C32A C58A C54A 111.9(4)
C31B O1B C1B 115.1(4)
C2B O2B C3B 114.1(6)
C5B O3B C4B 121.2(6)
C14B O4B C17B 115.6(4)
C19B O5B C18B 113.9(4)
C46B O6B C20B 115.1(4)
C53B O7B C21B 114.2(4)
C22B O8B C23B 117.2(5)
C25B O9K C24K 114.6(8)
C24L O9L C25B 121.3(11)
C27K O10K C26K 117.7(11)
C27L O10L C26L 113.6(8)
C29K O11K C28K 110.5(9)
C29L O11L C28L 111.1(7)
C39B O12B C30B 112.4(5)
N2B N1B C8B 113.7(4)
N1B N2B C11B 114.2(4)
O1B C1B C2B 109.7(5)
O2B C2B C1B 108.1(6)
O2B C3B C4B 113.8(7)
O3B C4B C3B 115.4(7)
C10B C5B C6B 119.6(6)
C10B C5B O3B 125.6(6)
C6B C5B O3B 114.8(6)
C7B C6B C5B 120.2(6)
C6B C7B C8B 120.9(6)
C9B C8B C7B 118.6(5)
C9B C8B N1B 116.6(5)
C7B C8B N1B 124.7(5)
C8B C9B C10B 120.9(6)
C5B C10B C9B 119.7(6)
C16B C11B C12B 118.8(5)
C16B C11B N2B 115.9(5)
C12B C11B N2B 125.2(5)
C13B C12B C11B 120.4(5)
C12B C13B C14B 120.1(5)
C15B C14B O4B 118.6(5)
C15B C14B C13B 120.2(5)
O4B C14B C13B 121.2(5)
C14B C15B C16B 119.2(5)
C15B C16B C11B 121.1(5)
O4B C17B C18B 111.5(5)
O5B C18B C17B 109.2(5)
O5B C19B C20B 110.3(5)
O6B C20B C19B 113.7(5)
O7B C21B C22B 110.4(5)
O8B C22B C21B 113.4(6)
O8B C23B C24L 102.9(7)
O8B C23B C24K 105.4(7)
O9K C24K C23B 110.1(8)
O9L C24L C23B 107.4(11)
O9L C25B C26L 138.9(14)
O9K C25B C26K 114.1(16)
O10K C26K C25B 106.0(10)
O10L C26L C25B 102.3(8)
O10K C27K C28K 106.0(9)
O10L C27L C28L 110.7(8)
O11K C28K C27K 106.8(8)
O11L C28L C27L 109.2(8)
O11K C29K C30B 104.1(12)
O11L C29L C30B 112.4(8)
O12B C30B C29L 108.8(7)
O12B C30B C29K 106.5(11)
O1B C31B C36B 118.3(5)
O1B C31B C32B 119.7(5)
C36B C31B C32B 121.8(5)
C33B C32B C31B 117.7(5)
C33B C32B C58B 121.0(5)
C31B C32B C58B 120.9(5)
C34B C33B C32B 120.8(6)
C33B C34B C35B 120.5(6)
C34B C35B C36B 121.2(6)
C35B C36B C31B 117.3(5)
C35B C36B C37B 121.8(6)
C31B C36B C37B 120.8(5)
C36B C37B C38B 112.0(4)
C39B C38B C43B 118.0(6)
C39B C38B C37B 120.2(6)
C43B C38B C37B 121.8(6)
C38B C39B O12B 118.4(5)
C38B C39B C40B 121.8(6)
O12B C39B C40B 119.8(6)
C41B C40B C39B 118.3(6)
C41B C40B C44B 120.3(5)
C39B C40B C44B 120.9(6)
C40B C41B C42B 121.3(6)
C41B C42B C43B 119.7(7)
C42B C43B C38B 120.8(6)
C45B C44B C40B 109.7(5)
C50B C45B C46B 118.0(6)
C50B C45B C44B 120.9(6)
C46B C45B C44B 120.8(5)
O6B C46B C47B 117.7(5)
O6B C46B C45B 119.9(5)
C47B C46B C45B 122.2(5)
C48B C47B C46B 117.4(5)
C48B C47B C51B 121.6(5)
C46B C47B C51B 120.9(5)
C49B C48B C47B 120.6(6)
C50B C49B C48B 121.3(6)
C49B C50B C45B 120.1(6)
C47B C51B C52B 111.9(4)
C57B C52B C53B 117.5(5)
C57B C52B C51B 121.2(5)
C53B C52B C51B 121.1(5)
C52B C53B C54B 122.3(5)
C52B C53B O7B 117.6(5)
C54B C53B O7B 120.0(5)
C55B C54B C53B 117.4(5)
C55B C54B C58B 120.2(5)
C53B C54B C58B 122.1(5)
C56B C55B C54B 121.1(6)
C57B C56B C55B 120.4(6)
C56B C57B C52B 121.1(6)
C32B C58B C54B 109.6(4)

loop_
_geom_bond_atom_site_label_1
_geom_bond_atom_site_label_2
_geom_bond_distance
O1A C31A 1.389(6)
O1A C1A 1.435(7)
O2A C2A 1.403(8)
O2A C3A 1.426(7)
O3A C5A 1.365(6)
O3A C4I 1.394(10)
O3A C4J 1.448(6)
O4A C14A 1.372(6)
O4A C17A 1.414(7)
O5A C19A 1.406(7)
O5A C18A 1.433(7)
O6A C46A 1.383(6)
O6A C20A 1.442(7)
O7A C53A 1.377(8)
O7A C21I 1.408(9)
O7A C21J 1.499(8)
O8I C22I 1.436(9)
O8I C23I 1.445(9)
O8J C23J 1.419(8)
O8J C22J 1.422(8)
O9I C25A 1.406(8)
O9I C24I 1.424(9)
O9J C24J 1.406(9)
O9J C25A 1.463(7)
O10A C26A 1.390(8)
O10A C27A 1.408(8)
O11A C29A 1.382(8)
O11A C28A 1.425(8)
O12A C39A 1.406(6)
O12A C30A 1.420(6)
N1A N2A 1.255(6)
N1A C8A 1.430(6)
N2A C11A 1.423(7)
C1A C2A 1.490(8)
C3A C4J 1.493(8)
C3A C4I 1.511(11)
C5A C6A 1.375(8)
C5A C10A 1.383(7)
C6A C7A 1.376(8)
C7A C8A 1.391(7)
C8A C9A 1.381(8)
C9A C10A 1.392(7)
C11A C16A 1.364(7)
C11A C12A 1.389(7)
C12A C13A 1.367(7)
C13A C14A 1.382(8)
C14A C15A 1.382(8)
C15A C16A 1.390(8)
C17A C18A 1.500(8)
C19A C20A 1.502(8)
C21I C22I 1.515(9)
C21J C22J 1.536(8)
C23I C24I 1.531(9)
C23J C24J 1.524(9)
C25A C26A 1.518(7)
C27A C28A 1.509(7)
C29A C30A 1.497(8)
C31A C36A 1.382(8)
C31A C32A 1.397(8)
C32A C33A 1.383(9)
C32A C58A 1.509(9)
C33A C34A 1.370(10)
C34A C35A 1.398(9)
C35A C36A 1.394(8)
C36A C37A 1.506(8)
C37A C38A 1.511(8)
C38A C39A 1.384(7)
C38A C43A 1.392(7)
C39A C40A 1.393(7)
C40A C41A 1.405(8)
C40A C44A 1.506(8)
C41A C42A 1.362(9)
C42A C43A 1.385(9)
C44A C45A 1.503(8)
C45A C50A 1.383(8)
C45A C46A 1.391(7)
C46A C47A 1.390(7)
C47A C48A 1.384(8)
C47A C51A 1.520(8)
C48A C49A 1.383(10)
C49A C50A 1.376(10)
C51A C52A 1.511(8)
C52A C57A 1.380(8)
C52A C53A 1.405(8)
C53A C54A 1.396(8)
C54A C55A 1.387(9)
C54A C58A 1.521(9)
C55A C56A 1.374(9)
C56A C57A 1.375(9)
O1B C31B 1.381(6)
O1B C1B 1.429(7)
O2B C2B 1.366(7)
O2B C3B 1.427(8)
O3B C5B 1.391(7)
O3B C4B 1.428(8)
O4B C14B 1.381(6)
O4B C17B 1.432(7)
O5B C19B 1.412(7)
O5B C18B 1.413(6)
O6B C46B 1.379(6)
O6B C20B 1.436(6)
O7B C53B 1.397(6)
O7B C21B 1.429(6)
O8B C22B 1.389(8)
O8B C23B 1.439(9)
O9K C25B 1.340(8)
O9K C24K 1.426(8)
O9L C24L 1.369(9)
O9L C25B 1.394(9)
O10K C27K 1.406(10)
O10K C26K 1.410(10)
O10L C27L 1.401(9)
O10L C26L 1.450(10)
O11K C29K 1.409(10)
O11K C28K 1.441(10)
O11L C29L 1.422(8)
O11L C28L 1.428(9)
O12B C39B 1.391(7)
O12B C30B 1.451(7)
N1B N2B 1.255(6)
N1B C8B 1.427(7)
N2B C11B 1.426(7)
C1B C2B 1.535(7)
C3B C4B 1.503(10)
C5B C10B 1.373(9)
C5B C6B 1.375(8)
C6B C7B 1.372(8)
C7B C8B 1.378(8)
C8B C9B 1.369(8)
C9B C10B 1.388(9)
C11B C16B 1.380(7)
C11B C12B 1.393(7)
C12B C13B 1.356(7)
C13B C14B 1.394(8)
C14B C15B 1.371(8)
C15B C16B 1.379(7)
C17B C18B 1.483(8)
C19B C20B 1.487(8)
C21B C22B 1.492(9)
C23B C24L 1.57(2)
C23B C24K 1.572(13)
C25B C26L 1.533(10)
C25B C26K 1.549(10)
C27K C28K 1.549(10)
C27L C28L 1.502(9)
C29K C30B 1.526(10)
C29L C30B 1.526(9)
C31B C36B 1.399(8)
C31B C32B 1.399(7)
C32B C33B 1.385(8)
C32B C58B 1.522(8)
C33B C34B 1.371(9)
C34B C35B 1.369(9)
C35B C36B 1.384(9)
C36B C37B 1.513(8)
C37B C38B 1.519(8)
C38B C39B 1.386(8)
C38B C43B 1.391(9)
C39B C40B 1.397(8)
C40B C41B 1.373(9)
C40B C44B 1.531(9)
C41B C42B 1.376(9)
C42B C43B 1.385(9)
C44B C45B 1.519(8)
C45B C50B 1.385(8)
C45B C46B 1.396(8)
C46B C47B 1.393(7)
C47B C48B 1.384(8)
C47B C51B 1.504(8)
C48B C49B 1.378(9)
C49B C50B 1.370(9)
C51B C52B 1.514(8)
C52B C57B 1.387(8)
C52B C53B 1.390(7)
C53B C54B 1.395(8)
C54B C55B 1.387(8)
C54B C58B 1.524(8)
C55B C56B 1.371(8)
C56B C57B 1.369(8)
